data_4060915
loop_
_publ_author_name
'Yeo, Wee-Chuan'
'Vittal, Jagadese J.'
'Koh, Lip Lin'
'Tan, Geok Kheng'
'Leung, Pak-Hing'

_publ_section_title
;
 Functionalization of Metal-Protected Chiral Phosphines via Simple Organic
 Transformations
;
_journal_coden_ASTM ORGND7
_journal_issue 5
_journal_name_full Organometallics
_journal_page_first 1259
_journal_page_last 1269
_journal_paper_doi 10.1021/om0509645
_journal_volume 25
_journal_year 2006
_chemical_formula_sum 'C30 H28 Cl2 O P2 Pt'
_chemical_formula_weight 732.45
_space_group_IT_number 4
_symmetry_cell_setting monoclinic
_symmetry_space_group_name_Hall 'P 2yb'
_symmetry_space_group_name_H-M 'P 1 21 1'
_cell_angle_alpha 90.00
_cell_angle_beta 103.8310(10)
_cell_angle_gamma 90.00
_cell_formula_units_Z 2
_cell_length_a 11.6176(5)
_cell_length_b 8.5768(4)
_cell_length_c 13.8038(6)
_cell_measurement_temperature 323(2)
_cell_volume 1335.56(10)
_diffrn_ambient_temperature 323(2)
_exptl_crystal_density_diffrn 1.821
_cod_duplicate_entry 4074870
_cod_depositor_comments
;
The following automatic conversions were performed:
'_symmetry_cell_setting' value 'Monoclinic' changed to 'monoclinic'
according to '/home/saulius/struct/CIF-dictionaries/cif_core.dic'
dictionary named 'cif_core.dic' version 2.4.1 from 2010-06-29.

Automatic conversion script
Id: cif_fix_enum 1527 2010-12-29 10:47:43Z saulius 
;
_cod_original_sg_symbol_H-M 'P 21'
_cod_database_code 4060915

loop_
_symmetry_equiv_pos_as_xyz
'x, y, z'
'-x, y+1/2, -z'

loop_
_atom_site_label
_atom_site_type_symbol
_atom_site_fract_x
_atom_site_fract_y
_atom_site_fract_z
_atom_site_U_iso_or_equiv
_atom_site_adp_type
_atom_site_occupancy
_atom_site_symmetry_multiplicity
_atom_site_calc_flag
_atom_site_refinement_flags
_atom_site_disorder_assembly
_atom_site_disorder_group
Pt1 Pt 0.271850(19) 0.25458(4) 0.242002(17) 0.01950(7) Uani 1 1 d . . .
Cl1 Cl 0.11142(19) 0.1031(2) 0.26675(17) 0.0339(5) Uani 1 1 d . . .
Cl2 Cl 0.35314(19) 0.0407(2) 0.17408(16) 0.0293(4) Uani 1 1 d . . .
P1 P 0.19441(15) 0.4600(2) 0.29889(14) 0.0175(3) Uani 1 1 d . . .
P2 P 0.40526(17) 0.4154(2) 0.20603(15) 0.0210(4) Uani 1 1 d . . .
O1 O 0.3894(5) 0.5638(7) 0.4253(4) 0.0305(12) Uani 1 1 d . . .
C1 C 0.3128(6) 0.6117(8) 0.3336(5) 0.0206(14) Uani 1 1 d . . .
C2 C 0.3955(7) 0.6105(9) 0.2612(6) 0.0252(15) Uani 1 1 d . . .
H2 H 0.3663 0.6858 0.2075 0.030 Uiso 1 1 calc R . .
C3 C 0.5111(8) 0.6762(11) 0.3327(7) 0.038(2) Uani 1 1 d . . .
H3A H 0.5765 0.6036 0.3398 0.046 Uiso 1 1 calc R . .
H3B H 0.5337 0.7757 0.3093 0.046 Uiso 1 1 calc R . .
C4 C 0.4716(8) 0.6941(10) 0.4306(7) 0.0339(19) Uani 1 1 d . . .
H4 H 0.5378 0.6906 0.4899 0.041 Uiso 1 1 calc R . .
C5 C 0.3973(8) 0.8350(9) 0.4264(6) 0.0277(17) Uani 1 1 d . . .
H5A H 0.4303 0.9228 0.3979 0.033 Uiso 1 1 calc R . .
H5B H 0.3871 0.8632 0.4919 0.033 Uiso 1 1 calc R . .
C6 C 0.2777(7) 0.7778(9) 0.3559(6) 0.0271(17) Uani 1 1 d . . .
H6A H 0.2134 0.7780 0.3896 0.033 Uiso 1 1 calc R . .
H6B H 0.2557 0.8404 0.2958 0.033 Uiso 1 1 calc R . .
C7 C 0.0742(7) 0.5399(8) 0.2009(6) 0.0224(14) Uani 1 1 d . . .
C8 C 0.0210(7) 0.4432(10) 0.1221(6) 0.0313(17) Uani 1 1 d . . .
H8 H 0.0464 0.3407 0.1199 0.038 Uiso 1 1 calc R . .
C9 C -0.0718(9) 0.5020(12) 0.0458(7) 0.040(2) Uani 1 1 d . . .
H9 H -0.1072 0.4378 -0.0073 0.048 Uiso 1 1 calc R . .
C10 C -0.1108(8) 0.6525(12) 0.0485(7) 0.040(2) Uani 1 1 d . . .
H10 H -0.1730 0.6900 -0.0016 0.048 Uiso 1 1 calc R . .
C11 C -0.0557(7) 0.7476(16) 0.1270(6) 0.0379(17) Uani 1 1 d . . .
H11 H -0.0811 0.8503 0.1283 0.045 Uiso 1 1 calc R . .
C12 C 0.0348(8) 0.6957(9) 0.2028(7) 0.0305(17) Uani 1 1 d . . .
H12 H 0.0699 0.7620 0.2548 0.037 Uiso 1 1 calc R . .
C13 C 0.1427(6) 0.4353(8) 0.4113(5) 0.0180(13) Uani 1 1 d . . .
C14 C 0.0486(7) 0.5185(9) 0.4306(6) 0.0259(15) Uani 1 1 d . . .
H14 H 0.0062 0.5863 0.3826 0.031 Uiso 1 1 calc R . .
C15 C 0.0164(10) 0.5020(12) 0.5213(6) 0.037(2) Uani 1 1 d . . .
H15 H -0.0483 0.5560 0.5333 0.044 Uiso 1 1 calc R . .
C16 C 0.0823(7) 0.4042(10) 0.5928(6) 0.0294(17) Uani 1 1 d . . .
H16 H 0.0629 0.3952 0.6541 0.035 Uiso 1 1 calc R . .
C17 C 0.1756(8) 0.3201(10) 0.5754(6) 0.0335(19) Uani 1 1 d . . .
H17 H 0.2186 0.2534 0.6239 0.040 Uiso 1 1 calc R . .
C18 C 0.2041(7) 0.3365(10) 0.4847(6) 0.0287(17) Uani 1 1 d . . .
H18 H 0.2670 0.2790 0.4724 0.034 Uiso 1 1 calc R . .
C19 C 0.3794(6) 0.4459(8) 0.0734(6) 0.0209(14) Uani 1 1 d . . .
C20 C 0.2937(10) 0.5559(12) 0.0257(7) 0.044(2) Uani 1 1 d . . .
H20 H 0.2540 0.6181 0.0624 0.053 Uiso 1 1 calc R . .
C21 C 0.2704(8) 0.5685(11) -0.0769(8) 0.045(3) Uani 1 1 d . . .
H21 H 0.2138 0.6400 -0.1088 0.053 Uiso 1 1 calc R . .
C22 C 0.3260(10) 0.4821(14) -0.1324(7) 0.055(3) Uani 1 1 d . . .
H22 H 0.3105 0.4978 -0.2010 0.066 Uiso 1 1 calc R . .
C23 C 0.4071(10) 0.3688(13) -0.0876(7) 0.043(2) Uani 1 1 d . . .
H23 H 0.4423 0.3039 -0.1262 0.052 Uiso 1 1 calc R . .
C24 C 0.4351(9) 0.3538(12) 0.0169(7) 0.039(2) Uani 1 1 d . . .
H24 H 0.4914 0.2812 0.0480 0.047 Uiso 1 1 calc R . .
C25 C 0.5619(7) 0.3612(8) 0.2451(6) 0.0240(15) Uani 1 1 d . . .
C26 C 0.5972(6) 0.2499(14) 0.3214(5) 0.0270(13) Uani 1 1 d . . .
H26 H 0.5403 0.1985 0.3468 0.032 Uiso 1 1 calc R . .
C27 C 0.7138(8) 0.2172(9) 0.3581(7) 0.034(2) Uani 1 1 d . . .
H27 H 0.7367 0.1444 0.4091 0.040 Uiso 1 1 calc R . .
C28 C 0.7983(7) 0.2919(10) 0.3199(8) 0.040(2) Uani 1 1 d . . .
H28 H 0.8781 0.2688 0.3448 0.048 Uiso 1 1 calc R . .
C29 C 0.7650(7) 0.4012(14) 0.2445(7) 0.040(2) Uani 1 1 d . . .
H29 H 0.8222 0.4519 0.2191 0.048 Uiso 1 1 calc R . .
C30 C 0.6462(7) 0.4344(10) 0.2072(7) 0.0332(19) Uani 1 1 d . . .
H30 H 0.6235 0.5069 0.1561 0.040 Uiso 1 1 calc R . .

loop_
_atom_site_aniso_label
_atom_site_aniso_U_11
_atom_site_aniso_U_22
_atom_site_aniso_U_33
_atom_site_aniso_U_23
_atom_site_aniso_U_13
_atom_site_aniso_U_12
Pt1 0.01862(11) 0.01640(10) 0.02534(12) 0.00116(14) 0.00894(8) 0.00145(14)
Cl1 0.0342(10) 0.0202(8) 0.0540(14) 0.0011(8) 0.0237(10) -0.0039(7)
Cl2 0.0303(10) 0.0216(8) 0.0394(11) -0.0022(8) 0.0147(9) 0.0068(7)
P1 0.0129(8) 0.0168(8) 0.0233(9) 0.0017(6) 0.0051(7) 0.0034(6)
P2 0.0192(9) 0.0230(9) 0.0226(10) 0.0021(7) 0.0088(7) -0.0003(7)
O1 0.031(3) 0.030(3) 0.029(3) 0.005(2) 0.003(2) -0.008(2)
C1 0.021(3) 0.019(3) 0.021(4) -0.003(3) 0.005(3) -0.008(3)
C2 0.025(4) 0.023(3) 0.029(4) -0.001(3) 0.010(3) -0.006(3)
C3 0.025(4) 0.040(5) 0.053(6) -0.017(4) 0.014(4) -0.020(4)
C4 0.024(4) 0.036(4) 0.037(5) -0.001(3) -0.002(3) -0.016(3)
C5 0.029(4) 0.019(4) 0.032(4) -0.006(3) 0.002(3) -0.001(3)
C6 0.031(3) 0.018(5) 0.034(4) -0.005(3) 0.013(3) 0.003(3)
C7 0.021(3) 0.023(3) 0.024(4) 0.004(3) 0.006(3) 0.002(3)
C8 0.033(4) 0.029(4) 0.033(5) -0.008(3) 0.010(3) -0.003(3)
C9 0.040(5) 0.050(6) 0.027(5) -0.001(4) 0.002(4) 0.003(4)
C10 0.036(5) 0.050(5) 0.033(5) 0.011(4) 0.003(4) 0.002(4)
C11 0.034(4) 0.029(4) 0.046(4) -0.004(6) 0.001(3) -0.011(5)
C12 0.032(4) 0.025(3) 0.032(4) 0.000(3) 0.004(3) 0.007(3)
C13 0.010(3) 0.017(3) 0.027(4) 0.002(3) 0.004(2) 0.002(2)
C14 0.023(4) 0.029(4) 0.026(4) -0.001(3) 0.007(3) 0.004(3)
C15 0.046(6) 0.037(4) 0.036(6) -0.007(4) 0.027(5) 0.001(4)
C16 0.032(4) 0.032(4) 0.026(4) 0.001(3) 0.010(3) -0.009(3)
C17 0.037(5) 0.035(4) 0.027(4) 0.000(3) 0.005(4) -0.018(4)
C18 0.015(3) 0.035(4) 0.035(4) -0.001(3) 0.005(3) -0.007(3)
C19 0.013(3) 0.022(3) 0.025(4) 0.006(3) -0.001(3) -0.002(2)
C20 0.053(6) 0.048(6) 0.031(5) 0.007(4) 0.011(4) -0.007(5)
C21 0.030(4) 0.039(5) 0.052(6) 0.017(4) -0.014(4) 0.003(4)
C22 0.059(7) 0.071(7) 0.028(5) 0.006(5) -0.005(5) -0.049(6)
C23 0.048(6) 0.055(6) 0.031(5) 0.001(4) 0.018(4) -0.002(5)
C24 0.041(5) 0.052(6) 0.029(5) -0.005(4) 0.015(4) -0.012(4)
C25 0.021(4) 0.027(4) 0.023(4) -0.001(3) 0.003(3) 0.000(3)
C26 0.029(3) 0.026(3) 0.026(3) 0.002(5) 0.006(2) 0.010(5)
C27 0.031(4) 0.033(5) 0.033(4) -0.001(3) 0.001(3) 0.009(3)
C28 0.018(3) 0.046(6) 0.054(6) 0.000(4) 0.003(4) 0.013(3)
C29 0.015(4) 0.060(6) 0.048(6) 0.008(4) 0.013(4) 0.020(4)
C30 0.025(4) 0.038(5) 0.041(5) 0.009(4) 0.015(4) 0.007(3)

loop_
_geom_bond_atom_site_label_1
_geom_bond_atom_site_label_2
_geom_bond_distance
_geom_bond_site_symmetry_2
_geom_bond_publ_flag
Pt1 P1 2.2066(18) . ?
Pt1 P2 2.2181(19) . ?
Pt1 Cl2 2.3580(19) . ?
Pt1 Cl1 2.3631(19) . ?
P1 C13 1.805(8) . ?
P1 C7 1.829(7) . ?
P1 C1 1.870(7) . ?
P2 C19 1.803(8) . ?
P2 C25 1.830(8) . ?
P2 C2 1.853(8) . ?
O1 C1 1.423(9) . ?
O1 C4 1.461(9) . ?
C1 C6 1.533(10) . ?
C1 C2 1.543(11) . ?
C2 C3 1.569(11) . ?
C3 C4 1.536(13) . ?
C4 C5 1.478(12) . ?
C5 C6 1.572(11) . ?
C7 C8 1.390(11) . ?
C7 C12 1.414(10) . ?
C8 C9 1.409(12) . ?
C9 C10 1.371(14) . ?
C10 C11 1.385(14) . ?
C11 C12 1.368(12) . ?
C13 C18 1.381(11) . ?
C13 C14 1.385(10) . ?
C14 C15 1.397(12) . ?
C15 C16 1.379(13) . ?
C16 C17 1.370(13) . ?
C17 C18 1.378(12) . ?
C19 C24 1.375(13) . ?
C19 C20 1.415(12) . ?
C20 C21 1.381(14) . ?
C21 C22 1.337(17) . ?
C22 C23 1.391(17) . ?
C23 C24 1.407(13) . ?
C25 C30 1.368(12) . ?
C25 C26 1.408(11) . ?
C26 C27 1.358(11) . ?
C27 C28 1.379(13) . ?
C28 C29 1.385(13) . ?
C29 C30 1.382(10) . ?
